data_4020125
loop_
_publ_author_name
'Maryiam Qadir'
'Jonathan Cobb'
'Peter W. Sheldrake'
'Neil Whittall'
'Andrew J. P. White'
'King Kuok (Mimi) Hii'
'Peter N. Horton'
'Michael B. Hursthouse'

_journal_name_full 'Journal of Organic Chemistry'
_journal_page_first 1552
_journal_page_last 1557
_journal_paper_doi 10.1021/jo048117j
_journal_volume 70
_journal_year 2005
_chemical_formula_moiety 'C20 H21 N O'
_chemical_formula_sum 'C20 H21 N O'
_chemical_formula_weight 291.38
_space_group_IT_number 15
_symmetry_cell_setting monoclinic
_symmetry_space_group_name_Hall '-C 2yc'
_symmetry_space_group_name_H-M 'C 1 2/c 1'
_atom_sites_solution_hydrogens geom
_atom_sites_solution_primary direct
_atom_sites_solution_secondary difmap
_cell_angle_alpha 90.00
_cell_angle_beta 101.880(2)
_cell_angle_gamma 90.00
_cell_formula_units_Z 8
_cell_length_a 11.1017(3)
_cell_length_b 11.9013(4)
_cell_length_c 24.0165(7)
_cell_measurement_reflns_used 3152
_cell_measurement_temperature 120(2)
_cell_measurement_theta_max 27.485
_cell_measurement_theta_min 2.910
_cell_volume 3105.21(16)
_diffrn_ambient_temperature 120(2)
_diffrn_detector_area_resol_mean 9.091
_diffrn_measurement_device_type 'Nonius KappaCCD Area Detector'
_diffrn_measurement_method '\f and \w scans to fill Ewald Sphere'
_diffrn_radiation_monochromator graphite
_diffrn_radiation_source 'Nonius FR591 rotating anode'
_diffrn_radiation_type MoK\a
_diffrn_radiation_wavelength 0.71073
_diffrn_reflns_av_R_equivalents 0.0516
_diffrn_reflns_av_sigmaI/netI 0.0473
_diffrn_reflns_limit_h_max 12
_diffrn_reflns_limit_h_min -14
_diffrn_reflns_limit_k_max 15
_diffrn_reflns_limit_k_min -15
_diffrn_reflns_limit_l_max 31
_diffrn_reflns_limit_l_min -30
_diffrn_reflns_number 11928
_diffrn_reflns_theta_max 27.48
_diffrn_reflns_theta_min 3.28
_diffrn_standards_decay_% ?
_diffrn_standards_interval_count ?
_diffrn_standards_interval_time ?
_diffrn_standards_number ?
_exptl_absorpt_coefficient_mu 0.076
_exptl_absorpt_correction_T_max 0.9887
_exptl_absorpt_correction_T_min 0.9775
_exptl_absorpt_correction_type multi-scan
_exptl_absorpt_process_details 'SORTAV Blessing (1997)'
_exptl_crystal_colour 'Light Brown'
_exptl_crystal_density_diffrn 1.247
_exptl_crystal_density_meas ?
_exptl_crystal_density_method 'not measured'
_exptl_crystal_description Block
_exptl_crystal_F_000 1248
_exptl_crystal_size_max 0.30
_exptl_crystal_size_mid 0.20
_exptl_crystal_size_min 0.15
_refine_ls_extinction_coef 0.0072(6)
_refine_ls_extinction_expression Fc^*^=kFc[1+0.001xFc^2^\l^3^/sin(2\q)]^-1/4^
_refine_ls_extinction_method SHELXL
_refine_ls_goodness_of_fit_ref 1.047
_refine_ls_hydrogen_treatment mixed
_refine_ls_matrix_type full
_refine_ls_number_parameters 200
_refine_ls_number_reflns 3459
_refine_ls_number_restraints 0
_refine_ls_restrained_S_all 1.047
_refine_ls_R_factor_all 0.0580
_refine_ls_R_factor_gt 0.0405
_refine_ls_shift/su_max 0.000
_refine_ls_shift/su_mean 0.000
_refine_ls_structure_factor_coef Fsqd
_refine_ls_weighting_details 'calc w=1/[\s^2^(Fo^2^)+(0.0391P)^2^+1.5723P] where P=(Fo^2^+2Fc^2^)/3'
_refine_ls_weighting_scheme calc
_refine_ls_wR_factor_gt 0.0915
_refine_ls_wR_factor_ref 0.1002
_reflns_number_gt 2687
_reflns_number_total 3459
_reflns_threshold_expression >2sigma(I)
_cod_depositor_comments
;
The following automatic conversions were performed:
'_symmetry_cell_setting' value 'Monoclinic' changed to 'monoclinic'
according to '/home/saulius/struct/CIF-dictionaries/cif_core.dic'
dictionary named 'cif_core.dic' version 2.4.1 from 2010-06-29.

Automatic conversion script
Id: cif_fix_enum 1527 2010-12-29 10:47:43Z saulius 
;
_cod_original_sg_symbol_H-M 'C 2/c'
_cod_database_code 4020125

loop_
_symmetry_equiv_pos_as_xyz
'x, y, z'
'-x, y, -z+1/2'
'x+1/2, y+1/2, z'
'-x+1/2, y+1/2, -z+1/2'
'-x, -y, -z'
'x, -y, z-1/2'
'-x+1/2, -y+1/2, -z'
'x+1/2, -y+1/2, z-1/2'

loop_
_atom_site_label
_atom_site_type_symbol
_atom_site_fract_x
_atom_site_fract_y
_atom_site_fract_z
_atom_site_U_iso_or_equiv
_atom_site_adp_type
_atom_site_occupancy
_atom_site_symmetry_multiplicity
_atom_site_calc_flag
_atom_site_refinement_flags
_atom_site_disorder_assembly
_atom_site_disorder_group
C1 C 0.14305(11) 0.57464(10) 0.18068(5) 0.0202(3) Uani 1 1 d . . .
C2 C 0.11001(11) 0.47980(10) 0.14657(5) 0.0218(3) Uani 1 1 d . . .
C3 C 0.11262(12) 0.37559(11) 0.17382(6) 0.0287(3) Uani 1 1 d . . .
H3 H 0.0927 0.3098 0.1514 0.034 Uiso 1 1 calc R . .
C4 C 0.14329(12) 0.36590(12) 0.23224(6) 0.0318(3) Uani 1 1 d . . .
H4 H 0.1438 0.2941 0.2496 0.038 Uiso 1 1 calc R . .
C5 C 0.17336(12) 0.46060(12) 0.26566(6) 0.0294(3) Uani 1 1 d . . .
H5 H 0.1935 0.4544 0.3060 0.035 Uiso 1 1 calc R . .
C6 C 0.17380(11) 0.56427(11) 0.23972(5) 0.0247(3) Uani 1 1 d . . .
H6 H 0.1954 0.6294 0.2625 0.030 Uiso 1 1 calc R . .
C7 C 0.06581(12) 0.48560(11) 0.08271(5) 0.0262(3) Uani 1 1 d . . .
H7A H 0.0999 0.5536 0.0679 0.031 Uiso 1 1 calc R . .
H7B H 0.0962 0.4192 0.0649 0.031 Uiso 1 1 calc R . .
C8 C -0.07275(13) 0.48898(12) 0.06672(5) 0.0298(3) Uani 1 1 d . . .
H8 H -0.1153 0.4206 0.0695 0.036 Uiso 1 1 calc R . .
C9 C -0.14060(13) 0.57891(12) 0.04907(5) 0.0311(3) Uani 1 1 d . . .
H9 H -0.2269 0.5671 0.0386 0.037 Uiso 1 1 calc R . .
C10 C -0.09710(12) 0.69672(12) 0.04371(6) 0.0292(3) Uani 1 1 d . . .
H10A H -0.1327 0.7255 0.0051 0.035 Uiso 1 1 calc R . .
H10B H -0.0064 0.6969 0.0485 0.035 Uiso 1 1 calc R . .
C11 C -0.13416(13) 0.77465(13) 0.08821(6) 0.0338(3) Uani 1 1 d . . .
H11A H -0.1061 0.8517 0.0819 0.041 Uiso 1 1 calc R . .
H11B H -0.2251 0.7764 0.0819 0.041 Uiso 1 1 calc R . .
C12 C -0.08332(12) 0.74236(12) 0.15007(5) 0.0272(3) Uani 1 1 d . . .
H12A H -0.1314 0.7827 0.1743 0.033 Uiso 1 1 calc R . .
H12B H -0.0973 0.6609 0.1543 0.033 Uiso 1 1 calc R . .
C13 C 0.05255(12) 0.76648(11) 0.17272(5) 0.0248(3) Uani 1 1 d . . .
H13A H 0.0712 0.8420 0.1594 0.030 Uiso 1 1 calc R . .
H13B H 0.0672 0.7693 0.2148 0.030 Uiso 1 1 calc R . .
C14 C 0.21324(11) 0.72088(10) 0.12056(5) 0.0222(3) Uani 1 1 d . . .
C15 C 0.32580(11) 0.65447(10) 0.11604(5) 0.0222(3) Uani 1 1 d . . .
C16 C 0.35885(13) 0.64919(11) 0.06326(6) 0.0299(3) Uani 1 1 d . . .
H16 H 0.3050 0.6787 0.0306 0.036 Uiso 1 1 calc R . .
C17 C 0.46976(14) 0.60121(12) 0.05804(7) 0.0367(4) Uani 1 1 d . . .
H17 H 0.4911 0.5968 0.0218 0.044 Uiso 1 1 calc R . .
C18 C 0.54952(13) 0.55974(11) 0.10564(7) 0.0355(4) Uani 1 1 d . . .
H18 H 0.6259 0.5274 0.1021 0.043 Uiso 1 1 calc R . .
C19 C 0.51769(12) 0.56551(11) 0.15828(6) 0.0292(3) Uani 1 1 d . . .
H19 H 0.5726 0.5375 0.1910 0.035 Uiso 1 1 calc R . .
C20 C 0.40622(11) 0.61190(10) 0.16358(6) 0.0235(3) Uani 1 1 d . . .
H20 H 0.3845 0.6147 0.1998 0.028 Uiso 1 1 calc R . .
N1 N 0.14020(9) 0.68561(8) 0.15646(4) 0.0204(2) Uani 1 1 d . . .
O1 O 0.19217(8) 0.80895(7) 0.09334(4) 0.0313(2) Uani 1 1 d . . .
